data_4345936
loop_
_publ_author_name
'Reger, Daniel L.'
'Pascui, Andrea E.'
'Foley, Elizabeth A.'
'Smith, Mark D.'
'Jezierska, Julia'
'Wojciechowska, Agnieszka'
'Stoian, Sebastian A.'
'Ozarowski, Andrew'

_publ_section_title
;
 Dinuclear Metallacycles with Single M-X-M Bridges (X = Cl(-), Br(-); M =
 Fe(II), Co(II), Ni(II), Cu(II), Zn(II), Cd(II)): Strong Antiferromagnetic
 Superexchange Interactions.
;
_journal_name_full 'Inorganic chemistry'
_journal_paper_doi 10.1021/acs.inorgchem.6b02933
_journal_year 2017
_chemical_formula_moiety 'C56 H68 Cl Fe2 N16, 3(Cl O4)'
_chemical_formula_sum 'C56 H68 Cl4 Fe2 N16 O12'
_chemical_formula_weight 1410.76
_chemical_name_systematic
; 
 ? 
;
_space_group_IT_number 2
_symmetry_cell_setting triclinic
_symmetry_space_group_name_Hall '-P 1'
_symmetry_space_group_name_H-M 'P -1'
_atom_sites_solution_hydrogens geom
_atom_sites_solution_primary direct
_atom_sites_solution_secondary difmap
_audit_creation_method SHELXL-97
_cell_angle_alpha 117.6890(10)
_cell_angle_beta 100.0910(10)
_cell_angle_gamma 104.9910(10)
_cell_formula_units_Z 1
_cell_length_a 11.5470(7)
_cell_length_b 12.7713(8)
_cell_length_c 13.6555(8)
_cell_measurement_reflns_used 4335
_cell_measurement_temperature 296(2)
_cell_measurement_theta_max 21.848
_cell_measurement_theta_min 2.154
_cell_volume 1616.49(17)
_computing_cell_refinement 'SAINT-Plus Version 6.45 (Bruker, 2001)'
_computing_data_collection 'SMART Version 5.625 (Bruker, 2001)'
_computing_data_reduction 'SAINT-Plus Version 6.45 (Bruker, 2001)'
_computing_molecular_graphics various
_computing_publication_material 'SHELXTL Version 6.14 (Bruker, 2000)'
_computing_structure_refinement 'SHELXL-97 (Sheldrick, 1997)'
_computing_structure_solution 'SHELXS-97 (Sheldrick, 1990)'
_diffrn_ambient_temperature 296(2)
_diffrn_measured_fraction_theta_full 1.000
_diffrn_measured_fraction_theta_max 1.000
_diffrn_measurement_device_type 'Bruker SMART APEX CCD diffractometer'
_diffrn_measurement_method 'omega scans'
_diffrn_radiation_monochromator graphite
_diffrn_radiation_source 'fine-focus sealed tube'
_diffrn_radiation_type MoK\a
_diffrn_radiation_wavelength 0.71073
_diffrn_reflns_av_R_equivalents 0.0423
_diffrn_reflns_av_sigmaI/netI 0.0377
_diffrn_reflns_limit_h_max 13
_diffrn_reflns_limit_h_min -13
_diffrn_reflns_limit_k_max 14
_diffrn_reflns_limit_k_min -14
_diffrn_reflns_limit_l_max 15
_diffrn_reflns_limit_l_min -15
_diffrn_reflns_number 21192
_diffrn_reflns_theta_full 24.29
_diffrn_reflns_theta_max 24.29
_diffrn_reflns_theta_min 1.79
_exptl_absorpt_coefficient_mu 0.686
_exptl_absorpt_correction_T_max 1.0000
_exptl_absorpt_correction_T_min 0.7911
_exptl_absorpt_correction_type multi-scan
_exptl_absorpt_process_details 'SADABS Version 2.05 (Bruker, 2001)'
_exptl_crystal_colour 'golden brown'
_exptl_crystal_density_diffrn 1.449
_exptl_crystal_density_method 'not measured'
_exptl_crystal_description plate
_exptl_crystal_F_000 732
_exptl_crystal_size_max 0.30
_exptl_crystal_size_mid 0.24
_exptl_crystal_size_min 0.18
_refine_diff_density_max 0.456
_refine_diff_density_min -0.378
_refine_diff_density_rms 0.062
_refine_ls_extinction_method none
_refine_ls_goodness_of_fit_ref 1.043
_refine_ls_hydrogen_treatment constr
_refine_ls_matrix_type full
_refine_ls_number_parameters 452
_refine_ls_number_reflns 5256
_refine_ls_number_restraints 51
_refine_ls_restrained_S_all 1.074
_refine_ls_R_factor_all 0.0763
_refine_ls_R_factor_gt 0.0548
_refine_ls_shift/su_max 0.001
_refine_ls_shift/su_mean 0.000
_refine_ls_structure_factor_coef Fsqd
_refine_ls_weighting_details 'calc w=1/[\s^2^(Fo^2^)+(0.0813P)^2^+1.2551P] where P=(Fo^2^+2Fc^2^)/3'
_refine_ls_weighting_scheme calc
_refine_ls_wR_factor_gt 0.1438
_refine_ls_wR_factor_ref 0.1611
_reflns_number_gt 3913
_reflns_number_total 5256
_reflns_threshold_expression >2sigma(I)
_cod_data_source_file ic6b02933_si_001.cif
_cod_data_source_block 1_pa91brts_296K
_cod_depositor_comments
;
The following automatic conversions were performed:

'_symmetry_cell_setting' value 'Triclinic' changed to 'triclinic'
according to
/home/data/users/saulius/crontab/automatic-downloads/rss-feeds/ACS/lib/dictionaries/cif_core.dic
dictionary named 'cif_core.dic' version 2.4.2 from 2011-04-26.

Automatic conversion script
Id: cif_fix_values 4973 2017-02-22 13:04:09Z antanas 
;
_cod_database_code 4345936

loop_
_symmetry_equiv_pos_as_xyz
'x, y, z'
'-x, -y, -z'

loop_
_atom_site_label
_atom_site_type_symbol
_atom_site_fract_x
_atom_site_fract_y
_atom_site_fract_z
_atom_site_U_iso_or_equiv
_atom_site_adp_type
_atom_site_occupancy
_atom_site_symmetry_multiplicity
_atom_site_calc_flag
_atom_site_refinement_flags
_atom_site_disorder_assembly
_atom_site_disorder_group
Fe1 Fe 0.64641(5) 0.70474(5) 0.56017(5) 0.0471(2) Uani 1 1 d . . .
Cl1 Cl 0.5145(18) 0.492(2) 0.498(2) 0.059(2) Uani 0.50 1 d P . .
C1 C 0.6324(4) 0.6030(4) 0.2847(3) 0.0524(10) Uani 1 1 d . . .
H1 H 0.6333 0.5928 0.2092 0.063 Uiso 1 1 calc R . .
C2 C 0.3177(4) 0.1691(4) 0.1587(3) 0.0520(10) Uani 1 1 d . . .
H2 H 0.2926 0.1215 0.0726 0.062 Uiso 1 1 calc R . .
C3 C 0.6058(4) 0.4713(4) 0.2663(3) 0.0470(9) Uani 1 1 d . . .
C4 C 0.7044(4) 0.4299(4) 0.2780(3) 0.0538(10) Uani 1 1 d . . .
H4 H 0.7882 0.4849 0.3012 0.065 Uiso 1 1 calc R . .
C5 C 0.6787(4) 0.3084(4) 0.2554(4) 0.0560(11) Uani 1 1 d . . .
H5 H 0.7454 0.2818 0.2639 0.067 Uiso 1 1 calc R . .
C6 C 0.5538(4) 0.2244(4) 0.2198(3) 0.0533(10) Uani 1 1 d . . .
H6 H 0.5373 0.1421 0.2047 0.064 Uiso 1 1 calc R . .
C7 C 0.4552(4) 0.2636(4) 0.2071(3) 0.0466(9) Uani 1 1 d . . .
C8 C 0.4817(4) 0.3870(4) 0.2296(3) 0.0475(9) Uani 1 1 d . . .
H8 H 0.4148 0.4132 0.2197 0.057 Uiso 1 1 calc R . .
C11 C 0.8618(5) 0.7483(5) 0.3487(4) 0.0654(12) Uani 1 1 d . . .
C12 C 0.9576(5) 0.8271(5) 0.4546(5) 0.0738(14) Uani 1 1 d . . .
H12 H 1.0408 0.8754 0.4678 0.089 Uiso 1 1 calc R . .
C13 C 0.9100(4) 0.8231(5) 0.5397(4) 0.0676(12) Uani 1 1 d . . .
C14 C 0.8595(6) 0.7137(6) 0.2277(5) 0.0888(17) Uani 1 1 d . . .
H14A H 0.8314 0.6223 0.1774 0.133 Uiso 1 1 calc R . .
H14B H 0.9437 0.7546 0.2309 0.133 Uiso 1 1 calc R . .
H14C H 0.8018 0.7422 0.1968 0.133 Uiso 1 1 calc R . .
C15 C 0.9777(5) 0.8994(6) 0.6697(4) 0.0910(17) Uani 1 1 d . . .
H15A H 0.9196 0.9243 0.7093 0.137 Uiso 1 1 calc R . .
H15B H 1.0481 0.9749 0.6914 0.137 Uiso 1 1 calc R . .
H15C H 1.0091 0.8483 0.6922 0.137 Uiso 1 1 calc R . .
C21 C 0.4302(5) 0.6347(4) 0.2311(4) 0.0610(11) Uani 1 1 d . . .
C22 C 0.3526(5) 0.6733(5) 0.2906(4) 0.0661(12) Uani 1 1 d . . .
H22 H 0.2751 0.6750 0.2599 0.079 Uiso 1 1 calc R . .
C23 C 0.4091(4) 0.7096(4) 0.4053(4) 0.0571(11) Uani 1 1 d . . .
C24 C 0.4149(6) 0.5813(6) 0.1038(4) 0.0918(18) Uani 1 1 d . . .
H24A H 0.4352 0.5065 0.0736 0.138 Uiso 1 1 calc R . .
H24B H 0.4715 0.6449 0.0963 0.138 Uiso 1 1 calc R . .
H24C H 0.3283 0.5585 0.0599 0.138 Uiso 1 1 calc R . .
C25 C 0.3652(5) 0.7650(6) 0.5073(4) 0.0795(15) Uani 1 1 d . . .
H25A H 0.3779 0.7266 0.5521 0.119 Uiso 1 1 calc R . .
H25B H 0.2760 0.7479 0.4791 0.119 Uiso 1 1 calc R . .
H25C H 0.4132 0.8561 0.5563 0.119 Uiso 1 1 calc R . .
C31 C 0.2620(4) -0.0544(4) 0.1196(4) 0.0653(12) Uani 1 1 d . . .
C32 C 0.2545(5) -0.1028(5) 0.1878(5) 0.0737(14) Uani 1 1 d . . .
H32 H 0.2281 -0.1893 0.1623 0.088 Uiso 1 1 calc R . .
C33 C 0.2930(5) -0.0010(4) 0.3033(4) 0.0649(12) Uani 1 1 d . . .
C34 C 0.2384(6) -0.1206(5) -0.0095(5) 0.100(2) Uani 1 1 d . . .
H34A H 0.2071 -0.2117 -0.0439 0.150 Uiso 1 1 calc R . .
H34B H 0.3167 -0.0927 -0.0223 0.150 Uiso 1 1 calc R . .
H34C H 0.1762 -0.0999 -0.0455 0.150 Uiso 1 1 calc R . .
C35 C 0.3020(6) -0.0070(5) 0.4105(5) 0.0885(17) Uani 1 1 d . . .
H35A H 0.3812 -0.0134 0.4369 0.133 Uiso 1 1 calc R . .
H35B H 0.2320 -0.0808 0.3922 0.133 Uiso 1 1 calc R . .
H35C H 0.2988 0.0694 0.4716 0.133 Uiso 1 1 calc R . .
C41 C 0.1462(4) 0.2467(5) 0.1177(4) 0.0699(13) Uani 1 1 d . . .
C42 C 0.0992(5) 0.3290(5) 0.1884(4) 0.0748(14) Uani 1 1 d . . .
H42 H 0.0401 0.3580 0.1653 0.090 Uiso 1 1 calc R . .
C43 C 0.1578(4) 0.3606(4) 0.3020(4) 0.0604(11) Uani 1 1 d . . .
C44 C 0.1143(6) 0.1761(8) -0.0135(4) 0.114(2) Uani 1 1 d . . .
H44A H 0.1855 0.2113 -0.0315 0.171 Uiso 1 1 calc R . .
H44B H 0.0408 0.1851 -0.0488 0.171 Uiso 1 1 calc R . .
H44C H 0.0960 0.0868 -0.0442 0.171 Uiso 1 1 calc R . .
C45 C 0.1353(6) 0.4442(6) 0.4115(5) 0.0899(17) Uani 1 1 d . . .
H45A H 0.0689 0.3924 0.4226 0.135 Uiso 1 1 calc R . .
H45B H 0.1100 0.5068 0.4040 0.135 Uiso 1 1 calc R . .
H45C H 0.2125 0.4871 0.4780 0.135 Uiso 1 1 calc R . .
N11 N 0.7868(3) 0.7416(3) 0.4883(3) 0.0571(9) Uani 1 1 d . . .
N12 N 0.7582(3) 0.6982(3) 0.3704(3) 0.0524(8) Uani 1 1 d . . .
N21 N 0.5197(3) 0.6933(3) 0.4181(3) 0.0514(8) Uani 1 1 d . . .
N22 N 0.5328(3) 0.6492(3) 0.3098(3) 0.0506(8) Uani 1 1 d . . .
N31 N 0.3238(3) 0.1100(3) 0.3064(3) 0.0567(9) Uani 1 1 d . . .
N32 N 0.3022(3) 0.0747(3) 0.1914(3) 0.0557(9) Uani 1 1 d . . .
N41 N 0.2381(3) 0.3034(3) 0.3033(3) 0.0508(8) Uani 1 1 d . . .
N42 N 0.2289(3) 0.2316(3) 0.1883(3) 0.0529(8) Uani 1 1 d . . .
Cl1A Cl 0.009(2) 0.508(2) 0.019(2) 0.110(3) Uani 0.25 1 d PD A -1
O11A O -0.1091(16) 0.494(3) -0.0334(17) 0.122(4) Uiso 0.25 1 d PD A -1
O12A O 0.1104(18) 0.5744(18) 0.0021(19) 0.122(4) Uiso 0.25 1 d PD A -1
O13A O 0.020(3) 0.3922(15) -0.0111(19) 0.122(4) Uiso 0.25 1 d PD A -1
O14A O 0.0377(19) 0.5739(18) 0.1417(13) 0.122(4) Uiso 0.25 1 d PD A -1
Cl1B Cl -0.012(2) 0.481(2) 0.0062(19) 0.110(3) Uani 0.25 1 d PD B -2
O11B O 0.0406(19) 0.6109(15) 0.0650(18) 0.105(3) Uiso 0.25 1 d PD B -2
O12B O -0.0881(16) 0.4447(17) 0.0638(16) 0.105(3) Uiso 0.25 1 d PD B -2
O13B O -0.0774(16) 0.414(2) -0.1114(13) 0.105(3) Uiso 0.25 1 d PD B -2
O14B O 0.0830(17) 0.432(2) 0.0136(17) 0.105(3) Uiso 0.25 1 d PD B -2
Cl2A Cl 0.6537(17) 0.9424(17) 0.2117(16) 0.0975(19) Uani 0.338(4) 1 d PD C 1
O21A O 0.5384(10) 0.9426(12) 0.2208(13) 0.076(3) Uiso 0.338(4) 1 d PD C 1
O22A O 0.7172(17) 0.9291(19) 0.3001(15) 0.124(7) Uiso 0.338(4) 1 d PD C 1
O23A O 0.7273(12) 1.0646(12) 0.2389(13) 0.091(4) Uiso 0.338(4) 1 d PD C 1
O24A O 0.6677(17) 0.8621(17) 0.1104(12) 0.135(6) Uiso 0.338(4) 1 d PD C 1
Cl2B Cl 0.6309(13) 0.9047(12) 0.1731(12) 0.0975(19) Uani 0.422(9) 1 d PD D 2
O21B O 0.7109(9) 0.9946(11) 0.1590(11) 0.103(4) Uiso 0.422(9) 1 d PD D 2
O22B O 0.5130(11) 0.9060(13) 0.1543(14) 0.138(5) Uiso 0.422(9) 1 d PD D 2
O23B O 0.6178(13) 0.7848(12) 0.0821(11) 0.135(5) Uiso 0.422(9) 1 d PD D 2
O24B O 0.679(2) 0.902(2) 0.2710(14) 0.173(10) Uiso 0.422(9) 1 d PD D 2
Cl2C Cl 0.645(2) 0.939(2) 0.2046(18) 0.0975(19) Uani 0.240(9) 1 d PD E 3
O21C O 0.704(2) 0.858(2) 0.204(2) 0.138(6) Uiso 0.240(9) 1 d PD E 3
O22C O 0.593(2) 0.907(2) 0.0913(15) 0.138(6) Uiso 0.240(9) 1 d PD E 3
O23C O 0.547(2) 0.916(2) 0.247(2) 0.138(6) Uiso 0.240(9) 1 d PD E 3
O24C O 0.725(2) 1.0663(17) 0.2816(19) 0.138(6) Uiso 0.240(9) 1 d PD E 3

loop_
_atom_site_aniso_label
_atom_site_aniso_U_11
_atom_site_aniso_U_22
_atom_site_aniso_U_33
_atom_site_aniso_U_23
_atom_site_aniso_U_13
_atom_site_aniso_U_12
Fe1 0.0530(4) 0.0421(3) 0.0376(3) 0.0193(3) 0.0114(3) 0.0134(3)
Cl1 0.074(7) 0.045(4) 0.0403(15) 0.022(3) 0.007(4) 0.007(3)
C1 0.062(3) 0.053(2) 0.038(2) 0.0229(19) 0.0186(19) 0.017(2)
C2 0.057(2) 0.053(2) 0.033(2) 0.0172(19) 0.0127(18) 0.017(2)
C3 0.052(2) 0.049(2) 0.034(2) 0.0187(18) 0.0156(17) 0.018(2)
C4 0.051(2) 0.053(3) 0.049(2) 0.021(2) 0.0201(19) 0.019(2)
C5 0.053(3) 0.058(3) 0.052(2) 0.023(2) 0.020(2) 0.026(2)
C6 0.066(3) 0.046(2) 0.046(2) 0.0211(19) 0.022(2) 0.024(2)
C7 0.049(2) 0.046(2) 0.034(2) 0.0161(17) 0.0144(17) 0.0149(19)
C8 0.051(2) 0.049(2) 0.038(2) 0.0199(18) 0.0148(18) 0.021(2)
C11 0.072(3) 0.060(3) 0.074(3) 0.041(3) 0.036(3) 0.023(3)
C12 0.061(3) 0.069(3) 0.085(4) 0.041(3) 0.031(3) 0.012(3)
C13 0.059(3) 0.059(3) 0.066(3) 0.028(2) 0.017(2) 0.011(2)
C14 0.098(4) 0.101(4) 0.089(4) 0.059(3) 0.058(3) 0.037(4)
C15 0.061(3) 0.091(4) 0.067(3) 0.027(3) 0.002(3) -0.006(3)
C21 0.076(3) 0.060(3) 0.047(2) 0.030(2) 0.013(2) 0.030(2)
C22 0.067(3) 0.071(3) 0.061(3) 0.036(2) 0.012(2) 0.032(3)
C23 0.066(3) 0.055(3) 0.058(3) 0.033(2) 0.022(2) 0.029(2)
C24 0.108(4) 0.113(5) 0.049(3) 0.035(3) 0.015(3) 0.058(4)
C25 0.091(4) 0.103(4) 0.074(3) 0.054(3) 0.041(3) 0.059(3)
C31 0.058(3) 0.045(3) 0.058(3) 0.010(2) 0.017(2) 0.008(2)
C32 0.078(3) 0.043(3) 0.083(4) 0.024(3) 0.027(3) 0.017(2)
C33 0.070(3) 0.047(3) 0.071(3) 0.029(2) 0.023(2) 0.018(2)
C34 0.117(5) 0.060(3) 0.066(3) 0.003(3) 0.031(3) 0.013(3)
C35 0.124(5) 0.064(3) 0.092(4) 0.054(3) 0.037(4) 0.034(3)
C41 0.057(3) 0.100(4) 0.050(3) 0.043(3) 0.012(2) 0.028(3)
C42 0.067(3) 0.096(4) 0.068(3) 0.048(3) 0.015(3) 0.038(3)
C43 0.059(3) 0.060(3) 0.055(3) 0.029(2) 0.014(2) 0.021(2)
C44 0.113(5) 0.186(7) 0.053(3) 0.061(4) 0.022(3) 0.082(5)
C45 0.104(4) 0.092(4) 0.073(3) 0.035(3) 0.026(3) 0.060(4)
N11 0.054(2) 0.053(2) 0.046(2) 0.0222(17) 0.0127(16) 0.0073(18)
N12 0.057(2) 0.049(2) 0.048(2) 0.0263(17) 0.0205(17) 0.0130(17)
N21 0.063(2) 0.052(2) 0.0426(19) 0.0272(16) 0.0184(16) 0.0219(18)
N22 0.062(2) 0.050(2) 0.0394(18) 0.0232(16) 0.0158(16) 0.0236(17)
N31 0.070(2) 0.044(2) 0.044(2) 0.0195(16) 0.0163(17) 0.0150(18)
N32 0.060(2) 0.043(2) 0.044(2) 0.0148(16) 0.0157(16) 0.0106(17)
N41 0.0515(19) 0.052(2) 0.0374(18) 0.0194(16) 0.0102(15) 0.0171(17)
N42 0.0464(19) 0.061(2) 0.0397(18) 0.0236(17) 0.0091(15) 0.0152(17)
Cl1A 0.074(4) 0.059(6) 0.126(6) 0.014(4) -0.015(4) 0.025(4)
Cl1B 0.074(4) 0.059(6) 0.126(6) 0.014(4) -0.015(4) 0.025(4)
Cl2A 0.086(3) 0.098(5) 0.156(6) 0.084(4) 0.068(4) 0.057(3)
Cl2B 0.086(3) 0.098(5) 0.156(6) 0.084(4) 0.068(4) 0.057(3)
Cl2C 0.086(3) 0.098(5) 0.156(6) 0.084(4) 0.068(4) 0.057(3)

loop_
_atom_type_symbol
_atom_type_description
_atom_type_scat_dispersion_real
_atom_type_scat_dispersion_imag
_atom_type_scat_source
C C 0.0033 0.0016 'International Tables Vol C Tables 4.2.6.8 and 6.1.1.4'
H H 0.0000 0.0000 'International Tables Vol C Tables 4.2.6.8 and 6.1.1.4'
N N 0.0061 0.0033 'International Tables Vol C Tables 4.2.6.8 and 6.1.1.4'
O O 0.0106 0.0060 'International Tables Vol C Tables 4.2.6.8 and 6.1.1.4'
Cl Cl 0.1484 0.1585 'International Tables Vol C Tables 4.2.6.8 and 6.1.1.4'
Fe Fe 0.3463 0.8444 'International Tables Vol C Tables 4.2.6.8 and 6.1.1.4'

loop_
_geom_angle_atom_site_label_1
_geom_angle_atom_site_label_2
_geom_angle_atom_site_label_3
_geom_angle
_geom_angle_site_symmetry_1
_geom_angle_site_symmetry_3
N31 Fe1 N11 102.21(14) 2_666 .
N31 Fe1 N21 98.17(13) 2_666 .
N11 Fe1 N21 85.41(13) . .
N31 Fe1 N41 86.15(13) 2_666 2_666
N11 Fe1 N41 97.51(13) . 2_666
N21 Fe1 N41 174.19(13) . 2_666
N31 Fe1 Cl1 127.6(4) 2_666 2_666
N11 Fe1 Cl1 130.1(5) . 2_666
N21 Fe1 Cl1 84.9(5) . 2_666
N41 Fe1 Cl1 89.4(5) 2_666 2_666
N31 Fe1 Cl1 135.4(5) 2_666 .
N11 Fe1 Cl1 122.1(4) . .
N21 Fe1 Cl1 90.6(5) . .
N41 Fe1 Cl1 83.6(5) 2_666 .
Cl1 Fe1 Cl1 10.5(6) 2_666 .
N31 Fe1 Fe1 131.60(10) 2_666 2_666
N11 Fe1 Fe1 126.19(10) . 2_666
N21 Fe1 Fe1 87.74(9) . 2_666
N41 Fe1 Fe1 86.48(9) 2_666 2_666
Cl1 Fe1 Fe1 5.3(3) 2_666 2_666
Cl1 Fe1 Fe1 5.3(3) . 2_666
Cl1 Cl1 Fe1 87(6) 2_666 2_666
Cl1 Cl1 Fe1 82(6) 2_666 .
Fe1 Cl1 Fe1 169.5(6) 2_666 .
N22 C1 N12 111.7(3) . .
N22 C1 C3 113.5(3) . .
N12 C1 C3 113.3(3) . .
N22 C1 H1 105.8 . .
N12 C1 H1 105.8 . .
C3 C1 H1 105.8 . .
N32 C2 N42 110.2(3) . .
N32 C2 C7 113.4(3) . .
N42 C2 C7 113.2(3) . .
N32 C2 H2 106.5 . .
N42 C2 H2 106.5 . .
C7 C2 H2 106.5 . .
C8 C3 C4 118.8(4) . .
C8 C3 C1 120.4(4) . .
C4 C3 C1 120.7(4) . .
C5 C4 C3 120.3(4) . .
C5 C4 H4 119.9 . .
C3 C4 H4 119.9 . .
C4 C5 C6 120.8(4) . .
C4 C5 H5 119.6 . .
C6 C5 H5 119.6 . .
C7 C6 C5 119.7(4) . .
C7 C6 H6 120.2 . .
C5 C6 H6 120.2 . .
C6 C7 C8 119.4(4) . .
C6 C7 C2 120.0(4) . .
C8 C7 C2 120.4(4) . .
C3 C8 C7 121.1(4) . .
C3 C8 H8 119.4 . .
C7 C8 H8 119.4 . .
N12 C11 C12 106.1(4) . .
N12 C11 C14 122.7(5) . .
C12 C11 C14 131.2(5) . .
C11 C12 C13 108.1(4) . .
C11 C12 H12 126.0 . .
C13 C12 H12 125.9 . .
N11 C13 C12 109.5(4) . .
N11 C13 C15 122.8(4) . .
C12 C13 C15 127.6(5) . .
C11 C14 H14A 109.5 . .
C11 C14 H14B 109.5 . .
H14A C14 H14B 109.5 . .
C11 C14 H14C 109.5 . .
H14A C14 H14C 109.5 . .
H14B C14 H14C 109.5 . .
C13 C15 H15A 109.5 . .
C13 C15 H15B 109.5 . .
H15A C15 H15B 109.5 . .
C13 C15 H15C 109.5 . .
H15A C15 H15C 109.5 . .
H15B C15 H15C 109.5 . .
C22 C21 N22 106.5(4) . .
C22 C21 C24 130.7(4) . .
N22 C21 C24 122.8(4) . .
C21 C22 C23 107.5(4) . .
C21 C22 H22 126.2 . .
C23 C22 H22 126.2 . .
N21 C23 C22 110.1(4) . .
N21 C23 C25 121.1(4) . .
C22 C23 C25 128.7(4) . .
C21 C24 H24A 109.5 . .
C21 C24 H24B 109.5 . .
H24A C24 H24B 109.5 . .
C21 C24 H24C 109.5 . .
H24A C24 H24C 109.5 . .
H24B C24 H24C 109.5 . .
C23 C25 H25A 109.5 . .
C23 C25 H25B 109.5 . .
H25A C25 H25B 109.5 . .
C23 C25 H25C 109.5 . .
H25A C25 H25C 109.5 . .
H25B C25 H25C 109.5 . .
C32 C31 N32 106.9(4) . .
C32 C31 C34 129.9(5) . .
N32 C31 C34 123.2(5) . .
C31 C32 C33 107.8(4) . .
C31 C32 H32 126.1 . .
C33 C32 H32 126.1 . .
N31 C33 C32 109.3(4) . .
N31 C33 C35 123.1(4) . .
C32 C33 C35 127.5(5) . .
C31 C34 H34A 109.5 . .
C31 C34 H34B 109.5 . .
H34A C34 H34B 109.5 . .
C31 C34 H34C 109.5 . .
H34A C34 H34C 109.5 . .
H34B C34 H34C 109.5 . .
C33 C35 H35A 109.5 . .
C33 C35 H35B 109.5 . .
H35A C35 H35B 109.5 . .
C33 C35 H35C 109.5 . .
H35A C35 H35C 109.5 . .
H35B C35 H35C 109.5 . .
N42 C41 C42 106.7(4) . .
N42 C41 C44 122.7(5) . .
C42 C41 C44 130.5(5) . .
C41 C42 C43 105.9(4) . .
C41 C42 H42 127.1 . .
C43 C42 H42 127.1 . .
N41 C43 C42 111.0(4) . .
N41 C43 C45 121.9(4) . .
C42 C43 C45 127.1(4) . .
C41 C44 H44A 109.5 . .
C41 C44 H44B 109.5 . .
H44A C44 H44B 109.5 . .
C41 C44 H44C 109.5 . .
H44A C44 H44C 109.5 . .
H44B C44 H44C 109.5 . .
C43 C45 H45A 109.5 . .
C43 C45 H45B 109.5 . .
H45A C45 H45B 109.5 . .
C43 C45 H45C 109.5 . .
H45A C45 H45C 109.5 . .
H45B C45 H45C 109.5 . .
C13 N11 N12 105.1(3) . .
C13 N11 Fe1 131.4(3) . .
N12 N11 Fe1 122.6(2) . .
C11 N12 N11 111.3(3) . .
C11 N12 C1 127.5(4) . .
N11 N12 C1 121.0(3) . .
C23 N21 N22 105.0(3) . .
C23 N21 Fe1 131.7(3) . .
N22 N21 Fe1 122.9(2) . .
C21 N22 N21 110.9(3) . .
C21 N22 C1 127.3(3) . .
N21 N22 C1 120.8(3) . .
C33 N31 N32 105.1(3) . .
C33 N31 Fe1 130.8(3) . 2_666
N32 N31 Fe1 122.4(3) . 2_666
C31 N32 N31 110.8(4) . .
C31 N32 C2 128.0(4) . .
N31 N32 C2 121.1(3) . .
C43 N41 N42 105.2(3) . .
C43 N41 Fe1 133.1(3) . 2_666
N42 N41 Fe1 121.5(2) . 2_666
C41 N42 N41 111.1(4) . .
C41 N42 C2 127.9(3) . .
N41 N42 C2 120.1(3) . .
O11A Cl1A O12A 118.1(17) . .
O11A Cl1A O13A 113.7(17) . .
O12A Cl1A O13A 105.1(16) . .
O11A Cl1A O14A 109.1(16) . .
O12A Cl1A O14A 105.3(15) . .
O13A Cl1A O14A 104.5(16) . .
O11B Cl1B O13B 118.3(17) . .
O11B Cl1B O14B 110.7(17) . .
O13B Cl1B O14B 103.4(15) . .
O11B Cl1B O12B 108.8(16) . .
O13B Cl1B O12B 110.3(16) . .
O14B Cl1B O12B 104.5(15) . .
O24A Cl2A O21A 123.2(15) . .
O24A Cl2A O23A 103.5(13) . .
O21A Cl2A O23A 107.3(12) . .
O24A Cl2A O22A 107.4(14) . .
O21A Cl2A O22A 108.7(13) . .
O23A Cl2A O22A 105.5(13) . .
O22B Cl2B O24B 115.0(13) . .
O22B Cl2B O21B 110.5(11) . .
O24B Cl2B O21B 116.8(13) . .
O22B Cl2B O23B 105.9(11) . .
O24B Cl2B O23B 101.6(12) . .
O21B Cl2B O23B 105.7(11) . .
O22C Cl2C O24C 114.0(16) . .
O22C Cl2C O21C 109.1(15) . .
O24C Cl2C O21C 111.9(16) . .
O22C Cl2C O23C 109.1(16) . .
O24C Cl2C O23C 106.9(15) . .
O21C Cl2C O23C 105.5(16) . .

loop_
_geom_bond_atom_site_label_1
_geom_bond_atom_site_label_2
_geom_bond_distance
_geom_bond_site_symmetry_2
Fe1 N31 2.095(3) 2_666
Fe1 N11 2.099(3) .
Fe1 N21 2.135(3) .
Fe1 N41 2.156(3) 2_666
Fe1 Cl1 2.37(2) 2_666
Fe1 Cl1 2.39(2) .
Fe1 Fe1 4.7330(11) 2_666
Cl1 Cl1 0.44(2) 2_666
Cl1 Fe1 2.37(2) 2_666
C1 N22 1.446(5) .
C1 N12 1.458(5) .
C1 C3 1.516(6) .
C1 H1 0.9800 .
C2 N32 1.450(5) .
C2 N42 1.456(5) .
C2 C7 1.521(6) .
C2 H2 0.9800 .
C3 C8 1.383(5) .
C3 C4 1.388(5) .
C4 C5 1.370(6) .
C4 H4 0.9300 .
C5 C6 1.391(6) .
C5 H5 0.9300 .
C6 C7 1.373(6) .
C6 H6 0.9300 .
C7 C8 1.393(5) .
C8 H8 0.9300 .
C11 N12 1.353(5) .
C11 C12 1.356(7) .
C11 C14 1.493(7) .
C12 C13 1.385(7) .
C12 H12 0.9300 .
C13 N11 1.344(5) .
C13 C15 1.492(7) .
C14 H14A 0.9600 .
C14 H14B 0.9600 .
C14 H14C 0.9600 .
C15 H15A 0.9600 .
C15 H15B 0.9600 .
C15 H15C 0.9600 .
C21 C22 1.348(6) .
C21 N22 1.358(5) .
C21 C24 1.499(6) .
C22 C23 1.379(6) .
C22 H22 0.9300 .
C23 N21 1.340(5) .
C23 C25 1.489(6) .
C24 H24A 0.9600 .
C24 H24B 0.9600 .
C24 H24C 0.9600 .
C25 H25A 0.9600 .
C25 H25B 0.9600 .
C25 H25C 0.9600 .
C31 C32 1.340(7) .
C31 N32 1.355(5) .
C31 C34 1.491(7) .
C32 C33 1.388(7) .
C32 H32 0.9300 .
C33 N31 1.348(5) .
C33 C35 1.487(7) .
C34 H34A 0.9600 .
C34 H34B 0.9600 .
C34 H34C 0.9600 .
C35 H35A 0.9600 .
C35 H35B 0.9600 .
C35 H35C 0.9600 .
C41 N42 1.351(5) .
C41 C42 1.367(7) .
C41 C44 1.502(7) .
C42 C43 1.392(6) .
C42 H42 0.9300 .
C43 N41 1.322(5) .
C43 C45 1.496(6) .
C44 H44A 0.9600 .
C44 H44B 0.9600 .
C44 H44C 0.9600 .
C45 H45A 0.9600 .
C45 H45B 0.9600 .
C45 H45C 0.9600 .
N11 N12 1.378(4) .
N21 N22 1.370(4) .
N31 N32 1.370(4) .
N31 Fe1 2.095(3) 2_666
N41 N42 1.368(4) .
N41 Fe1 2.156(3) 2_666
Cl1A O11A 1.350(18) .
Cl1A O12A 1.377(19) .
Cl1A O13A 1.387(19) .
Cl1A O14A 1.409(19) .
Cl1B O11B 1.355(18) .
Cl1B O13B 1.359(19) .
Cl1B O14B 1.404(19) .
Cl1B O12B 1.407(19) .
Cl2A O24A 1.355(16) .
Cl2A O21A 1.359(15) .
Cl2A O23A 1.400(16) .
Cl2A O22A 1.403(17) .
Cl2B O22B 1.346(14) .
Cl2B O24B 1.375(15) .
Cl2B O21B 1.389(14) .
Cl2B O23B 1.399(14) .
Cl2C O22C 1.371(17) .
Cl2C O24C 1.377(17) .
Cl2C O21C 1.381(18) .
Cl2C O23C 1.383(18) .

loop_
_geom_torsion_atom_site_label_1
_geom_torsion_atom_site_label_2
_geom_torsion_atom_site_label_3
_geom_torsion_atom_site_label_4
_geom_torsion
_geom_torsion_site_symmetry_1
_geom_torsion_site_symmetry_4
N22 C1 C3 C8 24.6(5) . .
N12 C1 C3 C8 153.4(3) . .
N22 C1 C3 C4 -159.8(3) . .
N12 C1 C3 C4 -31.0(5) . .
C8 C3 C4 C5 -1.1(6) . .
C1 C3 C4 C5 -176.7(4) . .
C3 C4 C5 C6 0.4(6) . .
C4 C5 C6 C7 0.0(6) . .
C5 C6 C7 C8 0.3(6) . .
C5 C6 C7 C2 175.0(3) . .
N32 C2 C7 C6 33.2(5) . .
N42 C2 C7 C6 159.6(3) . .
N32 C2 C7 C8 -152.2(3) . .
N42 C2 C7 C8 -25.8(5) . .
C4 C3 C8 C7 1.5(5) . .
C1 C3 C8 C7 177.1(3) . .
C6 C7 C8 C3 -1.1(5) . .
C2 C7 C8 C3 -175.7(3) . .
N12 C11 C12 C13 0.2(6) . .
C14 C11 C12 C13 -178.6(5) . .
C11 C12 C13 N11 1.0(6) . .
C11 C12 C13 C15 -176.2(5) . .
N22 C21 C22 C23 -0.7(5) . .
C24 C21 C22 C23 177.6(5) . .
C21 C22 C23 N21 -0.6(6) . .
C21 C22 C23 C25 176.9(5) . .
N32 C31 C32 C33 -1.0(6) . .
C34 C31 C32 C33 176.4(5) . .
C31 C32 C33 N31 0.2(6) . .
C31 C32 C33 C35 -179.3(5) . .
N42 C41 C42 C43 0.0(6) . .
C44 C41 C42 C43 176.9(6) . .
C41 C42 C43 N41 0.9(6) . .
C41 C42 C43 C45 -177.6(5) . .
C12 C13 N11 N12 -1.7(5) . .
C15 C13 N11 N12 175.7(5) . .
C12 C13 N11 Fe1 -170.4(3) . .
C15 C13 N11 Fe1 6.9(7) . .
N31 Fe1 N11 C13 42.9(4) 2_666 .
N21 Fe1 N11 C13 140.2(4) . .
N41 Fe1 N11 C13 -44.8(4) 2_666 .
Cl1 Fe1 N11 C13 -140.4(7) 2_666 .
Cl1 Fe1 N11 C13 -131.9(7) . .
Fe1 Fe1 N11 C13 -135.9(4) 2_666 .
N31 Fe1 N11 N12 -124.2(3) 2_666 .
N21 Fe1 N11 N12 -26.8(3) . .
N41 Fe1 N11 N12 148.1(3) 2_666 .
Cl1 Fe1 N11 N12 52.5(7) 2_666 .
Cl1 Fe1 N11 N12 61.0(6) . .
Fe1 Fe1 N11 N12 57.0(3) 2_666 .
C12 C11 N12 N11 -1.3(5) . .
C14 C11 N12 N11 177.6(4) . .
C12 C11 N12 C1 -176.7(4) . .
C14 C11 N12 C1 2.1(7) . .
C13 N11 N12 C11 1.9(5) . .
Fe1 N11 N12 C11 171.9(3) . .
C13 N11 N12 C1 177.7(4) . .
Fe1 N11 N12 C1 -12.3(5) . .
N22 C1 N12 C11 -123.9(4) . .
C3 C1 N12 C11 106.4(5) . .
N22 C1 N12 N11 61.1(5) . .
C3 C1 N12 N11 -68.6(5) . .
C22 C23 N21 N22 1.6(5) . .
C25 C23 N21 N22 -176.1(4) . .
C22 C23 N21 Fe1 -171.0(3) . .
C25 C23 N21 Fe1 11.3(6) . .
N31 Fe1 N21 C23 -54.7(4) 2_666 .
N11 Fe1 N21 C23 -156.4(4) . .
Cl1 Fe1 N21 C23 72.6(5) 2_666 .
Cl1 Fe1 N21 C23 81.4(6) . .
Fe1 Fe1 N21 C23 77.0(4) 2_666 .
N31 Fe1 N21 N22 133.8(3) 2_666 .
N11 Fe1 N21 N22 32.1(3) . .
Cl1 Fe1 N21 N22 -98.9(5) 2_666 .
Cl1 Fe1 N21 N22 -90.0(5) . .
Fe1 Fe1 N21 N22 -94.4(3) 2_666 .
C22 C21 N22 N21 1.7(5) . .
C24 C21 N22 N21 -176.8(4) . .
C22 C21 N22 C1 169.8(4) . .
C24 C21 N22 C1 -8.6(7) . .
C23 N21 N22 C21 -2.1(4) . .
Fe1 N21 N22 C21 171.4(3) . .
C23 N21 N22 C1 -171.1(4) . .
Fe1 N21 N22 C1 2.3(5) . .
N12 C1 N22 C21 138.2(4) . .
C3 C1 N22 C21 -92.1(5) . .
N12 C1 N22 N21 -54.7(5) . .
C3 C1 N22 N21 74.9(4) . .
C32 C33 N31 N32 0.6(5) . .
C35 C33 N31 N32 -179.8(5) . .
C32 C33 N31 Fe1 166.1(3) . 2_666
C35 C33 N31 Fe1 -14.4(7) . 2_666
C32 C31 N32 N31 1.5(5) . .
C34 C31 N32 N31 -176.2(5) . .
C32 C31 N32 C2 -175.9(4) . .
C34 C31 N32 C2 6.5(7) . .
C33 N31 N32 C31 -1.3(5) . .
Fe1 N31 N32 C31 -168.3(3) 2_666 .
C33 N31 N32 C2 176.2(4) . .
Fe1 N31 N32 C2 9.3(5) 2_666 .
N42 C2 N32 C31 115.5(4) . .
C7 C2 N32 C31 -116.6(4) . .
N42 C2 N32 N31 -61.7(5) . .
C7 C2 N32 N31 66.3(5) . .
C42 C43 N41 N42 -1.4(5) . .
C45 C43 N41 N42 177.2(4) . .
C42 C43 N41 Fe1 -175.8(3) . 2_666
C45 C43 N41 Fe1 2.8(7) . 2_666
C42 C41 N42 N41 -0.9(5) . .
C44 C41 N42 N41 -178.1(5) . .
C42 C41 N42 C2 -170.0(4) . .
C44 C41 N42 C2 12.8(8) . .
C43 N41 N42 C41 1.4(5) . .
Fe1 N41 N42 C41 176.6(3) 2_666 .
C43 N41 N42 C2 171.5(4) . .
Fe1 N41 N42 C2 -13.3(5) 2_666 .
N32 C2 N42 C41 -128.5(4) . .
C7 C2 N42 C41 103.4(5) . .
N32 C2 N42 N41 63.3(4) . .
C7 C2 N42 N41 -64.8(5) . .
